data_8104867
loop_
_publ_author_name
'Zhao, Ruo-Lin'
'Wang, Hui-Yun'
'Wang, Xiao-Hui'
'Luan, Ming-Zhu'
'Zhao, Feng-Lan'
'Meng, Qing-Guo'

_publ_section_title
;
 The crystal structure of
 (3S,12R,20R,24R)-3,12-diacetyl-20,24-epoxy-dammarane-3,12,25--triol--ethyl
 acetate (4/1), C34H56O6&#x22C5; 0.25(C4H8O2)
;
_journal_issue 1
_journal_name_full 'Zeitschrift f\"ur Kristallographie - New Crystal Structures'
_journal_page_first 7
_journal_page_last 9
_journal_paper_doi 10.1515/ncrs-2020-0462
_journal_volume 236
_journal_year 2021
_chemical_absolute_configuration rmad
_chemical_formula_moiety 'C34 H56 O6,0.25(C4 H8 02)'
_chemical_formula_sum 'C35 H58 O6.5'
_chemical_formula_weight 582.83
_space_group_crystal_system orthorhombic
_space_group_IT_number 19
_space_group_name_Hall 'P 2ac 2ab'
_space_group_name_H-M_alt 'P 21 21 21'
_atom_sites_solution_hydrogens geom
_cell_angle_alpha 90
_cell_angle_beta 90
_cell_angle_gamma 90
_cell_formula_units_Z 4
_cell_length_a 8.17152(14)
_cell_length_b 17.6728(3)
_cell_length_c 23.1916(5)
_cell_measurement_reflns_used 11472
_cell_measurement_temperature 293(2)
_cell_measurement_theta_max 66.4420
_cell_measurement_theta_min 4.5390
_cell_volume 3349.18(11)
_computing_molecular_graphics 'Olex2 (Dolomanov et al., 2009)'
_computing_publication_material 'Olex2 (Dolomanov et al., 2009)'
_computing_structure_refinement 'ShelXL (Sheldrick, 2015)'
_diffrn_ambient_temperature 293(2)
_diffrn_detector_area_resol_mean 10.4674
_diffrn_measured_fraction_theta_full 0.998
_diffrn_measured_fraction_theta_max 0.998
_diffrn_measurement_device_type 'Xcalibur, Atlas, Gemini ultra'
_diffrn_measurement_method '\w scans'
_diffrn_radiation_type CuK\a
_diffrn_radiation_wavelength 1.54184
_diffrn_reflns_av_R_equivalents 0.0324
_diffrn_reflns_av_unetI/netI 0.0191
_diffrn_reflns_Laue_measured_fraction_full 0.998
_diffrn_reflns_Laue_measured_fraction_max 0.998
_diffrn_reflns_limit_h_max 9
_diffrn_reflns_limit_h_min -9
_diffrn_reflns_limit_k_max 20
_diffrn_reflns_limit_k_min -20
_diffrn_reflns_limit_l_max 27
_diffrn_reflns_limit_l_min -27
_diffrn_reflns_number 29847
_diffrn_reflns_point_group_measured_fraction_full 0.997
_diffrn_reflns_point_group_measured_fraction_max 0.997
_diffrn_reflns_theta_full 66.366
_diffrn_reflns_theta_max 66.366
_diffrn_reflns_theta_min 3.812
_diffrn_source 'fine-focus sealed X-ray tube'
_exptl_absorpt_coefficient_mu 0.587
_exptl_absorpt_correction_T_max 1.00000
_exptl_absorpt_correction_T_min 0.60699
_exptl_absorpt_correction_type multi-scan
_exptl_crystal_colour 'clear light colourless'
_exptl_crystal_density_diffrn 1.112
_exptl_crystal_description block
_exptl_crystal_F_000 1232
_exptl_crystal_size_max 0.26
_exptl_crystal_size_mid 0.22
_exptl_crystal_size_min 0.17
_refine_diff_density_max 0.265
_refine_diff_density_min -0.200
_refine_diff_density_rms 0.029
_refine_ls_abs_structure_details
;
 Flack x determined using 2073 quotients [(I+)-(I-)]/[(I+)+(I-)]
 (Parsons, Flack and Wagner, Acta Cryst. B69 (2013) 249-259).
;
_refine_ls_abs_structure_Flack 0.00(6)
_refine_ls_extinction_coef 0.0031(4)
_refine_ls_extinction_expression Fc^*^=kFc[1+0.001xFc^2^\l^3^/sin(2\q)]^-1/4^
_refine_ls_extinction_method 'SHELXL-2018/3 (Sheldrick 2018)'
_refine_ls_goodness_of_fit_ref 1.023
_refine_ls_hydrogen_treatment constr
_refine_ls_matrix_type full
_refine_ls_number_parameters 373
_refine_ls_number_reflns 5859
_refine_ls_number_restraints 0
_refine_ls_restrained_S_all 1.023
_refine_ls_R_factor_all 0.0470
_refine_ls_R_factor_gt 0.0416
_refine_ls_shift/su_max 0.001
_refine_ls_shift/su_mean 0.000
_refine_ls_structure_factor_coef Fsqd
_refine_ls_weighting_details 'w=1/[\s^2^(Fo^2^)+(0.0654P)^2^+0.4051P] where P=(Fo^2^+2Fc^2^)/3'
_refine_ls_weighting_scheme calc
_refine_ls_wR_factor_gt 0.1088
_refine_ls_wR_factor_ref 0.1143
_reflns_Friedel_coverage 0.760
_reflns_Friedel_fraction_full 0.995
_reflns_Friedel_fraction_max 0.995
_reflns_number_gt 5252
_reflns_number_total 5859
_reflns_threshold_expression 'I > 2\s(I)'
_cod_data_source_file suppl_j_ncrs-2020-0462_suppl.cif
_cod_data_source_block d2_sq
_cod_database_code 8104867
_shelx_space_group_comment
;
The symmetry employed for this shelxl refinement is uniquely defined
by the following loop, which should always be used as a source of
symmetry information in preference to the above space-group names.
They are only intended as comments.
;
_olex2_refinement_description
;
1. Fixed Uiso
 At 1.2 times of:
  All C(H) groups, All C(H,H) groups
 At 1.5 times of:
  All C(H,H,H) groups, All O(H) groups
2.a Ternary CH refined with riding coordinates:
 C3(H3), C5(H5), C9(H9), C12(H12), C13(H13), C17(H17), C24(H24)
2.b Secondary CH2 refined with riding coordinates:
 C1(H1A,H1B), C2(H2A,H2B), C6(H6A,H6B), C7(H7A,H7B), C11(H11A,H11B), C15(H15A,
 H15B), C16(H16A,H16B), C22(H22A,H22B), C23(H23A,H23B)
2.c Idealised Me refined as rotating group:
 C18(H18A,H18B,H18C), C19(H19A,H19B,H19C), C21(H21A,H21B,H21C), C26(H26A,H26B,
 H26C), C27(H27A,H27B,H27C), C28(H28A,H28B,H28C), C29(H29A,H29B,H29C), C30(H30A,
 H30B,H30C), C32(H32A,H32B,H32C), C34(H34A,H34B,H34C)
2.d Idealised tetrahedral OH refined as rotating group:
 O4(H4)
;

loop_
_space_group_symop_operation_xyz
'x, y, z'
'-x+1/2, -y, z+1/2'
'x+1/2, -y+1/2, -z'
'-x, y+1/2, -z+1/2'

loop_
_atom_site_label
_atom_site_type_symbol
_atom_site_fract_x
_atom_site_fract_y
_atom_site_fract_z
_atom_site_U_iso_or_equiv
_atom_site_adp_type
_atom_site_occupancy
_atom_site_site_symmetry_order
_atom_site_calc_flag
_atom_site_refinement_flags_posn
_atom_site_refinement_flags_adp
_atom_site_refinement_flags_occupancy
_atom_site_disorder_assembly
_atom_site_disorder_group
O1 O 0.2965(3) 1.04858(12) 0.61510(10) 0.0793(7) Uani 1 1 d . . . . .
O2 O 0.6228(2) 0.56559(9) 0.56498(7) 0.0537(4) Uani 1 1 d . . . . .
O3 O 0.7469(2) 0.43671(10) 0.63374(9) 0.0613(5) Uani 1 1 d . . . . .
O4 O 0.4529(4) 0.3530(2) 0.6549(3) 0.1536(18) Uani 1 1 d . . . . .
H4 H 0.450376 0.390360 0.634015 0.230 Uiso 1 1 calc GR . . . .
O5 O 0.0892(3) 1.03529(17) 0.67588(15) 0.1065(10) Uani 1 1 d . . . . .
O6 O 0.3954(4) 0.5196(2) 0.60265(16) 0.1379(14) Uani 1 1 d . . . . .
C1 C 0.3917(3) 0.84060(15) 0.59558(13) 0.0598(6) Uani 1 1 d . . . . .
H1A H 0.357904 0.806218 0.565229 0.072 Uiso 1 1 calc R . . . .
H1B H 0.351647 0.820649 0.631905 0.072 Uiso 1 1 calc R . . . .
C2 C 0.3143(4) 0.91851(16) 0.58489(15) 0.0668(8) Uani 1 1 d . . . . .
H2A H 0.347252 0.936935 0.547239 0.080 Uiso 1 1 calc R . . . .
H2B H 0.196049 0.913782 0.585071 0.080 Uiso 1 1 calc R . . . .
C3 C 0.3659(4) 0.97456(16) 0.63042(13) 0.0648(7) Uani 1 1 d . . . . .
H3 H 0.320372 0.958660 0.667588 0.078 Uiso 1 1 calc R . . . .
C4 C 0.5510(3) 0.98530(15) 0.63713(12) 0.0576(6) Uani 1 1 d . . . . .
C5 C 0.6288(3) 0.90481(13) 0.64292(11) 0.0513(6) Uani 1 1 d . . . . .
H5 H 0.586492 0.885209 0.679536 0.062 Uiso 1 1 calc R . . . .
C6 C 0.8144(3) 0.90717(16) 0.65105(14) 0.0617(7) Uani 1 1 d . . . . .
H6A H 0.866572 0.918220 0.614430 0.074 Uiso 1 1 calc R . . . .
H6B H 0.842483 0.947267 0.677843 0.074 Uiso 1 1 calc R . . . .
C7 C 0.8775(4) 0.83208(15) 0.67400(13) 0.0620(7) Uani 1 1 d . . . . .
H7A H 0.834054 0.824317 0.712470 0.074 Uiso 1 1 calc R . . . .
H7B H 0.995726 0.834725 0.677092 0.074 Uiso 1 1 calc R . . . .
C8 C 0.8318(3) 0.76345(14) 0.63634(11) 0.0488(5) Uani 1 1 d . . . . .
C9 C 0.6456(3) 0.76645(13) 0.62133(10) 0.0454(5) Uani 1 1 d . . . . .
H9 H 0.589326 0.759477 0.658274 0.054 Uiso 1 1 calc R . . . .
C10 C 0.5796(3) 0.84396(13) 0.59735(10) 0.0476(5) Uani 1 1 d . . . . .
C11 C 0.5964(3) 0.69713(13) 0.58483(11) 0.0520(6) Uani 1 1 d . . . . .
H11A H 0.478841 0.698022 0.579176 0.062 Uiso 1 1 calc R . . . .
H11B H 0.647350 0.701492 0.547193 0.062 Uiso 1 1 calc R . . . .
C12 C 0.6440(3) 0.62073(13) 0.61110(10) 0.0467(5) Uani 1 1 d . . . . .
H12 H 0.571541 0.608600 0.643490 0.056 Uiso 1 1 calc R . . . .
C13 C 0.8212(3) 0.61840(14) 0.63038(10) 0.0465(5) Uani 1 1 d . . . . .
H13 H 0.888871 0.623227 0.595702 0.056 Uiso 1 1 calc R . . . .
C14 C 0.8614(3) 0.68699(15) 0.66973(10) 0.0519(6) Uani 1 1 d . . . . .
C15 C 1.0396(4) 0.66928(18) 0.68670(15) 0.0714(8) Uani 1 1 d . . . . .
H15A H 1.114988 0.690461 0.658722 0.086 Uiso 1 1 calc R . . . .
H15B H 1.064561 0.690253 0.724340 0.086 Uiso 1 1 calc R . . . .
C16 C 1.0527(4) 0.58349(18) 0.68779(14) 0.0670(8) Uani 1 1 d . . . . .
H16A H 1.072960 0.566058 0.726803 0.080 Uiso 1 1 calc R . . . .
H16B H 1.142427 0.566938 0.663506 0.080 Uiso 1 1 calc R . . . .
C17 C 0.8885(3) 0.55065(14) 0.66516(11) 0.0521(6) Uani 1 1 d . . . . .
H17 H 0.816770 0.544054 0.698654 0.063 Uiso 1 1 calc R . . . .
C18 C 0.9406(3) 0.76656(16) 0.58186(13) 0.0620(7) Uani 1 1 d . . . . .
H18A H 1.047698 0.747638 0.590907 0.093 Uiso 1 1 calc GR . . . .
H18B H 0.949040 0.817948 0.568767 0.093 Uiso 1 1 calc GR . . . .
H18C H 0.892687 0.736034 0.552074 0.093 Uiso 1 1 calc GR . . . .
C19 C 0.6409(4) 0.86066(15) 0.53550(11) 0.0597(7) Uani 1 1 d . . . . .
H19A H 0.748045 0.882832 0.537275 0.090 Uiso 1 1 calc GR . . . .
H19B H 0.567048 0.895153 0.516927 0.090 Uiso 1 1 calc GR . . . .
H19C H 0.645695 0.814339 0.513939 0.090 Uiso 1 1 calc GR . . . .
C20 C 0.9082(3) 0.47245(15) 0.63696(12) 0.0539(6) Uani 1 1 d . . . . .
C21 C 0.9763(3) 0.47503(17) 0.57605(13) 0.0617(7) Uani 1 1 d . . . . .
H21A H 0.998000 0.424479 0.562975 0.093 Uiso 1 1 calc GR . . . .
H21B H 1.076060 0.503751 0.575766 0.093 Uiso 1 1 calc GR . . . .
H21C H 0.898002 0.498510 0.550922 0.093 Uiso 1 1 calc GR . . . .
C22 C 1.0087(4) 0.41941(18) 0.67609(15) 0.0711(8) Uani 1 1 d . . . . .
H22A H 1.119466 0.413726 0.661708 0.085 Uiso 1 1 calc R . . . .
H22B H 1.012909 0.438611 0.715245 0.085 Uiso 1 1 calc R . . . .
C23 C 0.9177(4) 0.34538(19) 0.67359(17) 0.0809(9) Uani 1 1 d . . . . .
H23A H 0.938965 0.314549 0.707372 0.097 Uiso 1 1 calc R . . . .
H23B H 0.945039 0.316918 0.639152 0.097 Uiso 1 1 calc R . . . .
C24 C 0.7412(4) 0.37337(18) 0.67221(14) 0.0705(8) Uani 1 1 d . . . . .
H24 H 0.711208 0.391365 0.710752 0.085 Uiso 1 1 calc R . . . .
C25 C 0.6112(5) 0.31835(19) 0.65139(19) 0.0875(10) Uani 1 1 d . . . . .
C26 C 0.6448(6) 0.2957(3) 0.5919(2) 0.1137(14) Uani 1 1 d . . . . .
H26A H 0.666310 0.339918 0.568995 0.171 Uiso 1 1 calc GR . . . .
H26B H 0.551672 0.269476 0.576497 0.171 Uiso 1 1 calc GR . . . .
H26C H 0.738509 0.262987 0.591025 0.171 Uiso 1 1 calc GR . . . .
C27 C 0.6086(8) 0.2493(3) 0.6909(3) 0.163(3) Uani 1 1 d . . . . .
H27A H 0.705822 0.219844 0.684782 0.245 Uiso 1 1 calc GR . . . .
H27B H 0.514101 0.219036 0.682425 0.245 Uiso 1 1 calc GR . . . .
H27C H 0.604421 0.265572 0.730373 0.245 Uiso 1 1 calc GR . . . .
C28 C 0.5795(5) 1.02915(19) 0.69387(15) 0.0834(10) Uani 1 1 d . . . . .
H28A H 0.554398 0.997018 0.726057 0.125 Uiso 1 1 calc GR . . . .
H28B H 0.509981 1.072920 0.694769 0.125 Uiso 1 1 calc GR . . . .
H28C H 0.691860 1.044750 0.696050 0.125 Uiso 1 1 calc GR . . . .
C29 C 0.6229(4) 1.03253(16) 0.58781(14) 0.0710(8) Uani 1 1 d . . . . .
H29A H 0.739799 1.034503 0.591587 0.107 Uiso 1 1 calc GR . . . .
H29B H 0.579142 1.082901 0.589412 0.107 Uiso 1 1 calc GR . . . .
H29C H 0.594755 1.009761 0.551562 0.107 Uiso 1 1 calc GR . . . .
C30 C 0.7586(4) 0.68266(18) 0.72570(11) 0.0667(7) Uani 1 1 d . . . . .
H30A H 0.773193 0.728309 0.747539 0.100 Uiso 1 1 calc GR . . . .
H30B H 0.793754 0.640119 0.748262 0.100 Uiso 1 1 calc GR . . . .
H30C H 0.645063 0.676864 0.716006 0.100 Uiso 1 1 calc GR . . . .
C31 C 0.1592(4) 1.07094(19) 0.63960(16) 0.0749(9) Uani 1 1 d . . . . .
C32 C 0.1074(6) 1.1474(2) 0.6177(2) 0.1060(14) Uani 1 1 d . . . . .
H32A H 0.168749 1.185997 0.637237 0.159 Uiso 1 1 calc GR . . . .
H32B H -0.007188 1.154495 0.624984 0.159 Uiso 1 1 calc GR . . . .
H32C H 0.127734 1.150406 0.577030 0.159 Uiso 1 1 calc GR . . . .
C33 C 0.4942(4) 0.52106(19) 0.56493(16) 0.0712(8) Uani 1 1 d . . . . .
C34 C 0.4909(5) 0.4702(2) 0.51405(17) 0.0887(11) Uani 1 1 d . . . . .
H34A H 0.463668 0.498971 0.480257 0.133 Uiso 1 1 calc GR . . . .
H34B H 0.410393 0.431434 0.519857 0.133 Uiso 1 1 calc GR . . . .
H34C H 0.596611 0.447416 0.509095 0.133 Uiso 1 1 calc GR . . . .

loop_
_atom_site_aniso_label
_atom_site_aniso_U_11
_atom_site_aniso_U_22
_atom_site_aniso_U_33
_atom_site_aniso_U_23
_atom_site_aniso_U_13
_atom_site_aniso_U_12
O1 0.0828(15) 0.0612(12) 0.0939(15) 0.0152(11) 0.0202(11) 0.0235(11)
O2 0.0526(10) 0.0455(9) 0.0630(10) -0.0015(8) -0.0080(8) -0.0044(8)
O3 0.0459(9) 0.0500(10) 0.0881(13) 0.0162(9) -0.0009(9) 0.0007(8)
O4 0.0757(18) 0.111(3) 0.274(5) 0.050(3) 0.021(2) -0.0052(17)
O5 0.0798(16) 0.0907(19) 0.149(3) -0.0306(18) 0.0358(17) -0.0060(14)
O6 0.0643(15) 0.163(3) 0.186(3) -0.077(3) 0.0345(19) -0.0533(18)
C1 0.0506(14) 0.0473(13) 0.0814(17) 0.0083(13) -0.0075(13) -0.0024(11)
C2 0.0522(15) 0.0538(15) 0.094(2) 0.0138(15) -0.0059(14) 0.0045(12)
C3 0.0652(17) 0.0537(15) 0.0753(17) 0.0148(13) 0.0150(14) 0.0114(13)
C4 0.0629(15) 0.0466(13) 0.0634(15) -0.0003(12) 0.0063(12) 0.0017(11)
C5 0.0550(14) 0.0458(13) 0.0532(12) -0.0001(10) 0.0000(11) -0.0013(11)
C6 0.0579(15) 0.0522(15) 0.0749(17) -0.0124(13) -0.0103(13) -0.0069(12)
C7 0.0576(15) 0.0553(15) 0.0730(16) -0.0091(13) -0.0192(13) -0.0033(12)
C8 0.0434(12) 0.0473(13) 0.0558(13) -0.0035(11) -0.0059(10) -0.0012(10)
C9 0.0433(12) 0.0433(12) 0.0497(12) 0.0031(10) -0.0019(9) -0.0040(10)
C10 0.0471(13) 0.0420(12) 0.0537(13) 0.0018(10) -0.0044(10) -0.0030(10)
C11 0.0503(13) 0.0433(12) 0.0624(14) -0.0003(11) -0.0134(11) -0.0026(11)
C12 0.0430(12) 0.0431(12) 0.0541(12) -0.0017(10) -0.0022(10) -0.0015(10)
C13 0.0417(11) 0.0478(12) 0.0501(12) 0.0022(10) -0.0019(9) 0.0019(10)
C14 0.0490(13) 0.0528(14) 0.0538(13) -0.0025(11) -0.0103(10) 0.0033(11)
C15 0.0586(16) 0.0703(18) 0.085(2) -0.0079(16) -0.0276(14) 0.0062(14)
C16 0.0538(15) 0.0726(19) 0.0745(18) -0.0032(15) -0.0167(13) 0.0086(14)
C17 0.0465(12) 0.0551(14) 0.0547(13) 0.0049(11) -0.0008(11) 0.0087(11)
C18 0.0504(14) 0.0562(15) 0.0794(18) -0.0007(14) 0.0046(13) -0.0056(12)
C19 0.0727(17) 0.0521(14) 0.0543(14) 0.0041(11) -0.0025(12) -0.0029(13)
C20 0.0407(12) 0.0549(14) 0.0661(15) 0.0081(12) -0.0002(11) 0.0040(11)
C21 0.0555(15) 0.0593(16) 0.0703(17) -0.0028(13) 0.0080(12) 0.0030(12)
C22 0.0656(17) 0.0626(17) 0.085(2) 0.0089(15) -0.0106(15) 0.0161(14)
C23 0.087(2) 0.0645(18) 0.091(2) 0.0153(17) -0.0130(18) 0.0143(17)
C24 0.0782(19) 0.0623(17) 0.0710(17) 0.0130(15) 0.0139(15) 0.0010(15)
C25 0.075(2) 0.0610(18) 0.126(3) 0.023(2) 0.007(2) -0.0063(16)
C26 0.101(3) 0.107(3) 0.133(4) -0.023(3) -0.025(3) 0.001(3)
C27 0.137(4) 0.101(4) 0.252(7) 0.085(4) -0.005(5) -0.033(3)
C28 0.108(3) 0.0608(18) 0.081(2) -0.0189(16) 0.0018(19) 0.0105(18)
C29 0.081(2) 0.0487(14) 0.0837(19) 0.0082(14) 0.0138(17) -0.0043(14)
C30 0.085(2) 0.0643(17) 0.0509(14) 0.0023(13) -0.0054(13) 0.0150(16)
C31 0.0669(18) 0.0654(19) 0.092(2) -0.0330(18) -0.0108(17) 0.0080(16)
C32 0.114(3) 0.080(2) 0.124(3) -0.031(2) -0.031(3) 0.040(2)
C33 0.0453(15) 0.0681(18) 0.100(2) -0.0124(17) -0.0159(15) -0.0060(13)
C34 0.094(2) 0.070(2) 0.102(2) -0.0118(18) -0.041(2) -0.0138(18)

loop_
_atom_type_symbol
_atom_type_description
_atom_type_scat_dispersion_real
_atom_type_scat_dispersion_imag
_atom_type_scat_source
C C 0.0181 0.0091 'International Tables Vol C Tables 4.2.6.8 and 6.1.1.4'
H H 0.0000 0.0000 'International Tables Vol C Tables 4.2.6.8 and 6.1.1.4'
O O 0.0492 0.0322 'International Tables Vol C Tables 4.2.6.8 and 6.1.1.4'

loop_
_geom_angle_atom_site_label_1
_geom_angle_atom_site_label_2
_geom_angle_atom_site_label_3
_geom_angle
_geom_angle_site_symmetry_1
_geom_angle_site_symmetry_3
C31 O1 C3 119.4(3) . .
C33 O2 C12 119.8(2) . .
C24 O3 C20 109.5(2) . .
C2 C1 C10 112.4(2) . .
C3 C2 C1 111.1(2) . .
O1 C3 C2 107.9(2) . .
O1 C3 C4 107.2(2) . .
C2 C3 C4 115.4(2) . .
C3 C4 C5 107.3(2) . .
C3 C4 C28 107.3(3) . .
C3 C4 C29 111.7(3) . .
C28 C4 C5 108.8(2) . .
C29 C4 C5 113.8(2) . .
C29 C4 C28 107.7(2) . .
C6 C5 C4 112.9(2) . .
C6 C5 C10 111.0(2) . .
C10 C5 C4 117.6(2) . .
C7 C6 C5 110.8(2) . .
C6 C7 C8 114.0(2) . .
C7 C8 C9 109.6(2) . .
C7 C8 C14 111.0(2) . .
C7 C8 C18 107.2(2) . .
C9 C8 C14 106.75(19) . .
C18 C8 C9 112.2(2) . .
C18 C8 C14 110.1(2) . .
C8 C9 C10 116.24(19) . .
C11 C9 C8 110.4(2) . .
C11 C9 C10 114.10(18) . .
C1 C10 C5 107.6(2) . .
C1 C10 C9 108.55(19) . .
C1 C10 C19 107.8(2) . .
C5 C10 C9 105.80(18) . .
C19 C10 C5 114.4(2) . .
C19 C10 C9 112.5(2) . .
C12 C11 C9 114.58(19) . .
O2 C12 C11 105.52(18) . .
O2 C12 C13 108.16(19) . .
C13 C12 C11 112.5(2) . .
C12 C13 C14 110.76(19) . .
C12 C13 C17 121.0(2) . .
C17 C13 C14 102.88(18) . .
C13 C14 C8 110.37(18) . .
C15 C14 C8 116.4(2) . .
C15 C14 C13 101.1(2) . .
C15 C14 C30 106.8(2) . .
C30 C14 C8 111.8(2) . .
C30 C14 C13 109.8(2) . .
C16 C15 C14 105.9(2) . .
C15 C16 C17 107.8(2) . .
C13 C17 C16 101.2(2) . .
C20 C17 C13 120.8(2) . .
C20 C17 C16 112.9(2) . .
O3 C20 C17 108.35(19) . .
O3 C20 C21 107.2(2) . .
O3 C20 C22 104.3(2) . .
C17 C20 C22 110.6(2) . .
C21 C20 C17 114.0(2) . .
C21 C20 C22 111.8(2) . .
C23 C22 C20 104.1(2) . .
C22 C23 C24 100.7(3) . .
O3 C24 C23 103.7(2) . .
O3 C24 C25 109.0(3) . .
C25 C24 C23 117.4(3) . .
O4 C25 C24 109.9(3) . .
O4 C25 C26 109.9(4) . .
O4 C25 C27 107.1(4) . .
C24 C25 C27 109.3(4) . .
C26 C25 C24 110.1(3) . .
C26 C25 C27 110.5(5) . .
O1 C31 C32 111.3(4) . .
O5 C31 O1 123.5(3) . .
O5 C31 C32 125.1(4) . .
O2 C33 C34 112.2(3) . .
O6 C33 O2 123.7(3) . .
O6 C33 C34 124.0(3) . .

loop_
_geom_bond_atom_site_label_1
_geom_bond_atom_site_label_2
_geom_bond_distance
_geom_bond_site_symmetry_2
O1 C3 1.470(3) .
O1 C31 1.318(4) .
O2 C12 1.457(3) .
O2 C33 1.313(4) .
O3 C20 1.464(3) .
O3 C24 1.432(3) .
O4 C25 1.433(5) .
O5 C31 1.197(5) .
O6 C33 1.191(4) .
C1 C2 1.535(4) .
C1 C10 1.537(4) .
C2 C3 1.508(5) .
C3 C4 1.532(4) .
C4 C5 1.564(4) .
C4 C28 1.545(4) .
C4 C29 1.533(4) .
C5 C6 1.529(4) .
C5 C10 1.560(3) .
C6 C7 1.520(4) .
C7 C8 1.540(3) .
C8 C9 1.562(3) .
C8 C14 1.576(4) .
C8 C18 1.546(4) .
C9 C10 1.574(3) .
C9 C11 1.542(3) .
C10 C19 1.548(3) .
C11 C12 1.531(3) .
C12 C13 1.516(3) .
C13 C14 1.553(3) .
C13 C17 1.545(3) .
C14 C15 1.540(4) .
C14 C30 1.548(4) .
C15 C16 1.520(4) .
C16 C17 1.553(4) .
C17 C20 1.538(4) .
C20 C21 1.519(4) .
C20 C22 1.541(4) .
C22 C23 1.506(5) .
C23 C24 1.525(5) .
C24 C25 1.519(5) .
C25 C26 1.463(6) .
C25 C27 1.526(6) .
C31 C32 1.503(5) .
C33 C34 1.483(5) .
